data_4128638
loop_
_publ_author_name
'Frentzel-Beyme, Louis'
'Klo\&s, Marvin'
'Kolodzeiski, Pascal'
'Pallach, Roman'
'Henke, Sebastian'

_publ_section_title
;
 Meltable Mixed-Linker Zeolitic Imidazolate Frameworks and Their
 Microporous Glasses: From Melting Point Engineering to Selective
 Hydrocarbon Sorption.
;
_journal_issue 31
_journal_name_full 'Journal of the American Chemical Society'
_journal_page_first 12362
_journal_page_last 12371
_journal_paper_doi 10.1021/jacs.9b05558
_journal_volume 141
_journal_year 2019
_chemical_formula_moiety '0.06(C103.68 H95.68 N64 Zn16)'
_chemical_formula_sum 'C6.48 H5.98 N4 Zn'
_chemical_formula_weight 205.26
_space_group_crystal_system orthorhombic
_space_group_IT_number 61
_space_group_name_Hall '-P 2ac 2ab'
_space_group_name_H-M_alt 'P b c a'
_atom_sites_solution_hydrogens geom
_audit_creation_date 2018-06-15
_audit_creation_method
;
Olex2 1.2
(compiled 2018.05.29 svn.r3510 for OlexSys, GUI svn.r5506)
;
_cell_angle_alpha 90
_cell_angle_beta 90
_cell_angle_gamma 90
_cell_formula_units_Z 16
_cell_length_a 15.3978(4)
_cell_length_b 15.3546(5)
_cell_length_c 18.1591(5)
_cell_measurement_reflns_used 13141
_cell_measurement_temperature 100.0(4)
_cell_measurement_theta_max 30.7250
_cell_measurement_theta_min 2.6760
_cell_volume 4293.3(2)
_computing_cell_refinement 'CrysAlisPro 1.171.38.43 (Rigaku OD, 2015)'
_computing_data_collection 'CrysAlisPro 1.171.38.43 (Rigaku OD, 2015)'
_computing_data_reduction 'CrysAlisPro 1.171.38.43 (Rigaku OD, 2015)'
_computing_molecular_graphics 'Olex2 (Dolomanov et al., 2009)'
_computing_publication_material 'Olex2 (Dolomanov et al., 2009)'
_computing_structure_refinement 'ShelXL (Sheldrick, 2015)'
_diffrn_ambient_environment N~2~
_diffrn_ambient_temperature 100.0(4)
_diffrn_detector 'CCD plate'
_diffrn_detector_area_resol_mean 16.0560
_diffrn_detector_type Sapphire3
_diffrn_measured_fraction_theta_full 1.000
_diffrn_measured_fraction_theta_max 0.992
_diffrn_measurement_details
;
List of Runs (angles in degrees, time in seconds):

  # Type    Start    End  Width  t~exp~   \w     \q     \k     \f   Frames
--------------------------------------------------------------------------
  1  \w    -23.00  94.00   0.50   25.00    --   21.43  19.00-180.00  234
  2  \w    -23.00  94.00   0.50   25.00    --   21.43  19.00  90.00  234
  3  \w     32.00  57.00   0.50   25.00    --   21.43-179.00 -90.00   50
  4  \w    -52.00  66.00   0.50   25.00    --   21.43 -19.00   0.00  236
;
_diffrn_measurement_device 'four-circle diffractometer'
_diffrn_measurement_device_type 'Xcalibur, Sapphire3'
_diffrn_measurement_method '\w scans'
_diffrn_orient_matrix_type 'CrysAlisPro convention (1999,Acta A55,543-557)'
_diffrn_orient_matrix_UB_11 0.0346861000
_diffrn_orient_matrix_UB_12 0.0047691000
_diffrn_orient_matrix_UB_13 0.0254198000
_diffrn_orient_matrix_UB_21 -0.0121178000
_diffrn_orient_matrix_UB_22 0.0440242000
_diffrn_orient_matrix_UB_23 0.0059887000
_diffrn_orient_matrix_UB_31 -0.0277892000
_diffrn_orient_matrix_UB_32 -0.0131785000
_diffrn_orient_matrix_UB_33 0.0290353000
_diffrn_radiation_monochromator graphite
_diffrn_radiation_probe x-ray
_diffrn_radiation_type MoK\a
_diffrn_radiation_wavelength 0.71073
_diffrn_reflns_av_R_equivalents 0.0253
_diffrn_reflns_av_unetI/netI 0.0169
_diffrn_reflns_Laue_measured_fraction_full 1.000
_diffrn_reflns_Laue_measured_fraction_max 0.992
_diffrn_reflns_limit_h_max 21
_diffrn_reflns_limit_h_min -20
_diffrn_reflns_limit_k_max 20
_diffrn_reflns_limit_k_min -20
_diffrn_reflns_limit_l_max 24
_diffrn_reflns_limit_l_min -24
_diffrn_reflns_number 34370
_diffrn_reflns_point_group_measured_fraction_full 1.000
_diffrn_reflns_point_group_measured_fraction_max 0.992
_diffrn_reflns_theta_full 25.242
_diffrn_reflns_theta_max 28.995
_diffrn_reflns_theta_min 2.183
_diffrn_source 'fine-focus sealed X-ray tube'
_diffrn_source_type 'Enhance (Mo) X-ray Source'
_exptl_absorpt_coefficient_mu 2.242
_exptl_absorpt_correction_T_max 0.735
_exptl_absorpt_correction_T_min 0.585
_exptl_absorpt_correction_type analytical
_exptl_absorpt_process_details
;
CrysAlisPro 1.171.38.43 (Rigaku Oxford Diffraction, 2015)
Analytical numeric absorption correction using a multifaceted crystal
			model based on expressions derived by R.C. Clark & J.S. Reid.
(Clark, R. C. & Reid, J. S. (1995). Acta Cryst. A51, 887-897)
Empirical absorption correction using spherical harmonics,
 implemented in SCALE3 ABSPACK scaling algorithm.
;
_exptl_crystal_colour colourless
_exptl_crystal_colour_primary colourless
_exptl_crystal_density_diffrn 1.270
_exptl_crystal_description prism
_exptl_crystal_F_000 1646
_exptl_crystal_size_max 0.359
_exptl_crystal_size_mid 0.264
_exptl_crystal_size_min 0.216
_refine_diff_density_max 1.615
_refine_diff_density_min -0.605
_refine_diff_density_rms 0.083
_refine_ls_extinction_method none
_refine_ls_goodness_of_fit_ref 1.112
_refine_ls_hydrogen_treatment constr
_refine_ls_matrix_type full
_refine_ls_number_parameters 253
_refine_ls_number_reflns 5662
_refine_ls_number_restraints 78
_refine_ls_restrained_S_all 1.108
_refine_ls_R_factor_all 0.0523
_refine_ls_R_factor_gt 0.0457
_refine_ls_shift/su_max 0.001
_refine_ls_shift/su_mean 0.000
_refine_ls_structure_factor_coef Fsqd
_refine_ls_weighting_details 'w=1/[\s^2^(Fo^2^)+(0.0463P)^2^+8.3672P] where P=(Fo^2^+2Fc^2^)/3'
_refine_ls_weighting_scheme calc
_refine_ls_wR_factor_gt 0.1197
_refine_ls_wR_factor_ref 0.1250
_reflns_Friedel_coverage 0.000
_reflns_number_gt 4926
_reflns_number_total 5662
_reflns_threshold_expression 'I > 2\s(I)'
_cod_data_source_file asZIF-62-Zn-bim_0-12_final.cif
_cod_data_source_block ZIF-62-Zn-bim_0-12
_cod_database_code 4128638
_shelx_shelxl_version_number 2018/3
_chemical_oxdiff_formula 'Zn N4 C6 H6'
_chemical_oxdiff_usercomment 'MK122 - ZIF-62 0.12 bim'
_shelx_space_group_comment
;
The symmetry employed for this shelxl refinement is uniquely defined
by the following loop, which should always be used as a source of
symmetry information in preference to the above space-group names.
They are only intended as comments.
;
_reflns_odcompleteness_completeness 99.90
_reflns_odcompleteness_iscentric 1
_reflns_odcompleteness_theta 28.22
_olex2_refinement_description
;
1. Fixed Uiso
 At 1.2 times of:
  All C(H) groups
2. Restrained distances
 C23B-C22B \\sim C23A-C22A
 with sigma of 0.02
 N21-C22A \\sim N21-C22B
 with sigma of 0.02
 N22-C23A \\sim N22-C23B
 with sigma of 0.02
 C14-C13 \\sim C15-C14 \\sim C16-C15 \\sim C17-C16 \\sim C17-C12 \\sim C13-C12
 with sigma of 0.02
3. Uiso/Uaniso restraints and constraints
C22A \\sim C22B \\sim C23A \\sim C23B: within 2A with sigma of 0.01 and sigma
for terminal atoms of 0.02
Uanis(C17) \\sim Ueq, Uanis(C16) \\sim Ueq, Uanis(C15) \\sim Ueq, Uanis(C14)
\\sim Ueq: with sigma of 0.05 and sigma for terminal atoms of 0.1
4. Others
 Fixed Sof: H12(0.5) H13(0.5) C14(0.24) H14(0.24) C15(0.24) H15(0.24)
 C16(0.24) H16(0.24) C17(0.24) H17(0.24) C22A(0.5) H22A(0.5) C22B(0.5)
 H22B(0.5) C23A(0.5) H23A(0.5) C23B(0.5) H23B(0.5)
5.a Aromatic/amide H refined with riding coordinates:
 C11(H11), C12(H12), C13(H13), C14(H14), C15(H15), C16(H16), C17(H17),
 C21(H21), C22A(H22A), C22B(H22B), C23A(H23A), C23B(H23B), C31(H31), C32(H32),
 C33(H33), C41(H41), C42(H42), C43(H43)
;
_olex2_submission_special_instructions 'No special instructions were received'
_oxdiff_exptl_absorpt_empirical_details
;
Empirical correction (ABSPACK) includes:
- Absorption correction using spherical harmonics
- Frame scaling
;
_oxdiff_exptl_absorpt_empirical_full_max 1.065
_oxdiff_exptl_absorpt_empirical_full_min 0.913

loop_
_space_group_symop_operation_xyz
'x, y, z'
'-x+1/2, -y, z+1/2'
'-x, y+1/2, -z+1/2'
'x+1/2, -y+1/2, -z'
'-x, -y, -z'
'x-1/2, y, -z-1/2'
'x, -y-1/2, z-1/2'
'-x-1/2, y-1/2, z'

loop_
_atom_site_label
_atom_site_type_symbol
_atom_site_fract_x
_atom_site_fract_y
_atom_site_fract_z
_atom_site_U_iso_or_equiv
_atom_site_adp_type
_atom_site_occupancy
_atom_site_site_symmetry_order
_atom_site_calc_flag
_atom_site_refinement_flags_posn
_atom_site_refinement_flags_adp
_atom_site_refinement_flags_occupancy
_atom_site_disorder_assembly
_atom_site_disorder_group
Zn1 Zn 0.50752(2) 0.33946(3) 0.31075(2) 0.03653(11) Uani 1 1 d . . . . .
Zn2 Zn 0.20267(2) 0.14028(2) 0.40966(2) 0.03617(11) Uani 1 1 d . . . . .
N11 N 0.44246(16) 0.23937(18) 0.35249(15) 0.0365(6) Uani 1 1 d . . . . .
N12 N 0.32654(18) 0.16506(19) 0.38993(16) 0.0396(6) Uani 1 1 d . . . . .
N21 N 0.60068(17) 0.3692(2) 0.38157(16) 0.0432(7) Uani 1 1 d D . . . .
N22 N 0.67508(17) 0.3777(2) 0.48594(16) 0.0412(6) Uani 1 1 d D . . . .
N31 N 0.42241(18) 0.43599(18) 0.30540(14) 0.0378(6) Uani 1 1 d . . . . .
N32 N 0.33495(18) 0.53958(18) 0.34948(16) 0.0412(6) Uani 1 1 d . . . . .
N41 N 0.55955(18) 0.31358(19) 0.21438(15) 0.0394(6) Uani 1 1 d . . . . .
N42 N 0.63351(16) 0.23928(18) 0.12966(14) 0.0357(5) Uani 1 1 d . . . . .
C11 C 0.35640(19) 0.2376(2) 0.35986(17) 0.0353(6) Uani 1 1 d . . . . .
H11 H 0.319823 0.284228 0.344902 0.042 Uiso 1 1 calc R . . . .
C12 C 0.4705(2) 0.1627(2) 0.3827(2) 0.0466(8) Uani 1 1 d D . . . .
H12 H 0.529363 0.144566 0.386368 0.056 Uiso 0.5 1 calc R . P A 2
C13 C 0.4000(2) 0.1166(2) 0.4066(2) 0.0527(9) Uani 1 1 d D . . . .
H13 H 0.401103 0.061403 0.430245 0.063 Uiso 0.5 1 calc R . P B 2
C14 C 0.4099(10) 0.0440(8) 0.4530(7) 0.048(3) Uani 0.24 1 d D U P C 1
H14 H 0.361829 0.016239 0.476019 0.058 Uiso 0.24 1 calc R . P C 1
C15 C 0.4952(9) 0.0156(9) 0.4631(9) 0.057(4) Uani 0.24 1 d D U P C 1
H15 H 0.504203 -0.036850 0.489811 0.068 Uiso 0.24 1 calc R . P C 1
C16 C 0.5675(11) 0.0587(10) 0.4366(9) 0.066(5) Uani 0.24 1 d D U P C 1
H16 H 0.624154 0.036098 0.444269 0.079 Uiso 0.24 1 calc R . P C 1
C17 C 0.5550(8) 0.1366(10) 0.3982(9) 0.052(4) Uani 0.24 1 d D U P C 1
H17 H 0.603153 0.170823 0.383012 0.063 Uiso 0.24 1 calc R . P C 1
C21 C 0.6050(2) 0.3493(2) 0.45150(18) 0.0391(7) Uani 1 1 d . . . . .
H21 H 0.561027 0.316773 0.475755 0.047 Uiso 1 1 calc R . . . .
C22A C 0.6843(5) 0.3914(8) 0.3632(5) 0.058(2) Uani 0.5 1 d D U P D 1
H22A H 0.706046 0.401178 0.314927 0.070 Uiso 0.5 1 calc R . P D 1
C22B C 0.6634(6) 0.4340(7) 0.3763(6) 0.063(2) Uani 0.5 1 d D U P D 2
H22B H 0.672622 0.469394 0.334063 0.075 Uiso 0.5 1 calc R . P D 2
C23A C 0.7296(6) 0.3966(8) 0.4261(5) 0.061(2) Uani 0.5 1 d D U P D 1
H23A H 0.789477 0.410900 0.429582 0.073 Uiso 0.5 1 calc R . P D 1
C23B C 0.7091(6) 0.4398(7) 0.4387(6) 0.061(2) Uani 0.5 1 d D U P D 2
H23B H 0.755655 0.478652 0.448722 0.073 Uiso 0.5 1 calc R . P D 2
C31 C 0.4023(2) 0.4882(2) 0.36101(17) 0.0361(6) Uani 1 1 d . . . . .
H31 H 0.433982 0.488521 0.405883 0.043 Uiso 1 1 calc R . . . .
C32 C 0.3638(3) 0.4561(3) 0.2525(2) 0.0667(13) Uani 1 1 d . . . . .
H32 H 0.360644 0.431051 0.204704 0.080 Uiso 1 1 calc R . . . .
C33 C 0.3101(3) 0.5187(3) 0.2799(3) 0.0773(16) Uani 1 1 d . . . . .
H33 H 0.262576 0.543921 0.254310 0.093 Uiso 1 1 calc R . . . .
C41 C 0.5966(2) 0.2388(2) 0.19596(17) 0.0393(7) Uani 1 1 d . . . . .
H41 H 0.596745 0.189284 0.227275 0.047 Uiso 1 1 calc R . . . .
C42 C 0.5737(3) 0.3661(3) 0.1552(2) 0.0589(11) Uani 1 1 d . . . . .
H42 H 0.555154 0.424924 0.150799 0.071 Uiso 1 1 calc R . . . .
C43 C 0.6181(3) 0.3212(3) 0.1039(2) 0.0576(11) Uani 1 1 d . . . . .
H43 H 0.635893 0.343059 0.057333 0.069 Uiso 1 1 calc R . . . .

loop_
_atom_site_aniso_label
_atom_site_aniso_U_11
_atom_site_aniso_U_22
_atom_site_aniso_U_33
_atom_site_aniso_U_23
_atom_site_aniso_U_13
_atom_site_aniso_U_12
Zn1 0.02938(18) 0.0486(2) 0.03162(19) -0.00190(15) 0.00569(13) -0.00056(15)
Zn2 0.02886(19) 0.0386(2) 0.0410(2) 0.00241(15) 0.00371(14) -0.00013(14)
N11 0.0272(11) 0.0457(15) 0.0364(13) 0.0005(11) 0.0058(10) 0.0024(11)
N12 0.0321(13) 0.0394(14) 0.0472(15) 0.0012(12) 0.0055(11) 0.0027(11)
N21 0.0288(13) 0.0620(18) 0.0387(14) 0.0105(13) 0.0040(11) -0.0105(12)
N22 0.0290(12) 0.0518(16) 0.0430(15) 0.0102(12) -0.0016(11) -0.0106(11)
N31 0.0372(13) 0.0423(14) 0.0339(13) -0.0005(11) -0.0050(11) -0.0002(11)
N32 0.0386(14) 0.0376(14) 0.0475(15) -0.0025(12) -0.0126(12) 0.0023(11)
N41 0.0367(14) 0.0486(15) 0.0329(13) 0.0006(12) 0.0065(11) -0.0017(12)
N42 0.0308(12) 0.0424(14) 0.0338(13) -0.0012(11) 0.0024(10) 0.0006(11)
C11 0.0277(13) 0.0431(16) 0.0350(15) 0.0030(12) 0.0026(12) 0.0035(12)
C12 0.0320(16) 0.0486(19) 0.059(2) 0.0015(16) 0.0063(15) 0.0090(14)
C13 0.0400(19) 0.0432(18) 0.075(3) 0.0124(18) 0.0116(18) 0.0117(15)
C14 0.062(9) 0.038(7) 0.044(8) -0.011(6) 0.000(7) 0.004(7)
C15 0.084(12) 0.029(7) 0.057(9) -0.016(6) -0.016(9) 0.019(7)
C16 0.059(10) 0.078(12) 0.059(10) -0.032(9) -0.023(8) 0.031(9)
C17 0.039(8) 0.054(9) 0.065(10) -0.013(8) 0.005(7) 0.003(7)
C21 0.0273(14) 0.0517(19) 0.0382(16) 0.0037(14) 0.0060(12) -0.0088(13)
C22A 0.040(4) 0.092(6) 0.043(4) 0.012(5) 0.003(3) -0.028(4)
C22B 0.043(4) 0.086(6) 0.058(5) 0.028(5) -0.006(3) -0.024(4)
C23A 0.035(4) 0.092(6) 0.055(4) 0.013(5) 0.001(3) -0.032(4)
C23B 0.042(4) 0.078(6) 0.063(4) 0.024(5) -0.009(3) -0.027(4)
C31 0.0332(15) 0.0441(16) 0.0311(14) 0.0016(12) -0.0050(12) 0.0010(13)
C32 0.098(3) 0.052(2) 0.051(2) -0.0178(18) -0.042(2) 0.022(2)
C33 0.090(3) 0.061(3) 0.081(3) -0.023(2) -0.060(3) 0.026(2)
C41 0.0366(15) 0.0469(17) 0.0343(15) 0.0055(13) 0.0024(13) 0.0006(14)
C42 0.084(3) 0.0438(19) 0.049(2) 0.0083(16) 0.028(2) 0.0136(19)
C43 0.082(3) 0.046(2) 0.044(2) 0.0128(16) 0.029(2) 0.0117(19)

loop_
_atom_type_symbol
_atom_type_description
_atom_type_scat_dispersion_real
_atom_type_scat_dispersion_imag
_atom_type_scat_source
C C 0.0033 0.0016 'International Tables Vol C Tables 4.2.6.8 and 6.1.1.4'
H H 0.0000 0.0000 'International Tables Vol C Tables 4.2.6.8 and 6.1.1.4'
N N 0.0061 0.0033 'International Tables Vol C Tables 4.2.6.8 and 6.1.1.4'
Zn Zn 0.2839 1.4301 'International Tables Vol C Tables 4.2.6.8 and 6.1.1.4'

loop_
_exptl_crystal_face_index_h
_exptl_crystal_face_index_k
_exptl_crystal_face_index_l
_exptl_crystal_face_perp_dist
-15 -10 14 0.1193
-14 -16 -3 0.1265
9 15 14 0.1066
-13 13 13 0.0982
3 -21 2 0.0493
12 10 -18 0.1746
6 17 -14 0.1672
-15 -1 -18 0.1367
17 6 -15 0.1964
-15 -11 -14 0.1206
1 -22 -2 0.0534
10 -17 11 0.0898
14 -10 16 0.1074
15 4 18 0.1246
12 14 13 0.1164
14 14 -11 0.1613
-17 13 -1 0.1277
-10 17 -11 0.1392
-12 7 -20 0.1556

loop_
_geom_angle_atom_site_label_1
_geom_angle_atom_site_label_2
_geom_angle_atom_site_label_3
_geom_angle
_geom_angle_site_symmetry_1
_geom_angle_site_symmetry_3
N21 Zn1 N11 107.24(11) . .
N21 Zn1 N31 109.77(12) . .
N31 Zn1 N11 105.32(11) . .
N41 Zn1 N11 112.91(12) . .
N41 Zn1 N21 109.25(12) . .
N41 Zn1 N31 112.17(12) . .
N12 Zn2 N32 109.42(12) . 8_655
N12 Zn2 N42 107.72(11) . 6_556
N22 Zn2 N12 114.26(12) 4_456 .
N22 Zn2 N32 111.09(12) 4_456 8_655
N22 Zn2 N42 109.80(11) 4_456 6_556
N32 Zn2 N42 104.00(12) 8_655 6_556
C11 N11 Zn1 123.8(2) . .
C11 N11 C12 104.9(3) . .
C12 N11 Zn1 131.2(2) . .
C11 N12 Zn2 124.9(2) . .
C11 N12 C13 105.0(3) . .
C13 N12 Zn2 130.1(2) . .
C21 N21 Zn1 127.8(2) . .
C21 N21 C22A 104.2(5) . .
C21 N21 C22B 101.5(5) . .
C22A N21 Zn1 125.4(4) . .
C22B N21 Zn1 128.6(5) . .
C21 N22 Zn2 126.0(2) . 4_556
C21 N22 C23A 100.9(5) . .
C21 N22 C23B 104.1(5) . .
C23A N22 Zn2 130.4(4) . 4_556
C31 N31 Zn1 124.7(2) . .
C31 N31 C32 104.3(3) . .
C32 N31 Zn1 130.3(2) . .
C31 N32 Zn2 127.5(2) . 8_665
C31 N32 C33 103.1(3) . .
C33 N32 Zn2 128.0(3) . 8_665
C41 N41 Zn1 125.1(2) . .
C41 N41 C42 104.2(3) . .
C42 N41 Zn1 130.4(3) . .
C41 N42 Zn2 123.3(2) . 6_656
C41 N42 C43 103.9(3) . .
C43 N42 Zn2 132.5(2) . 6_656
N12 C11 N11 113.8(3) . .
N11 C12 C17 128.7(7) . .
C13 C12 N11 108.8(3) . .
C13 C12 C17 121.9(7) . .
N12 C13 C14 130.1(7) . .
C12 C13 N12 107.5(3) . .
C12 C13 C14 121.0(7) . .
C15 C14 C13 115.3(12) . .
C16 C15 C14 124.2(14) . .
C15 C16 C17 118.3(14) . .
C12 C17 C16 118.5(13) . .
N21 C21 N22 115.1(3) . .
C23A C22A N21 107.2(7) . .
C23B C22B N21 110.7(8) . .
C22A C23A N22 109.7(7) . .
C22B C23B N22 106.3(7) . .
N32 C31 N31 115.1(3) . .
N31 C32 C33 107.8(3) . .
N32 C33 C32 109.7(3) . .
N41 C41 N42 114.1(3) . .
C43 C42 N41 108.9(3) . .
C42 C43 N42 108.9(3) . .

loop_
_geom_bond_atom_site_label_1
_geom_bond_atom_site_label_2
_geom_bond_distance
_geom_bond_site_symmetry_2
Zn1 N11 1.985(3) .
Zn1 N21 1.980(3) .
Zn1 N31 1.981(3) .
Zn1 N41 1.965(3) .
Zn2 N12 1.978(3) .
Zn2 N22 1.962(3) 4_456
Zn2 N32 1.980(3) 8_655
Zn2 N42 1.989(3) 6_556
N11 C11 1.332(4) .
N11 C12 1.368(4) .
N12 C11 1.324(4) .
N12 C13 1.388(4) .
N21 C21 1.308(4) .
N21 C22A 1.373(8) .
N21 C22B 1.390(9) .
N22 C21 1.321(4) .
N22 C23A 1.404(8) .
N22 C23B 1.384(9) .
N31 C31 1.326(4) .
N31 C32 1.355(4) .
N32 C31 1.320(4) .
N32 C33 1.358(5) .
N41 C41 1.324(4) .
N41 C42 1.362(5) .
N42 C41 1.332(4) .
N42 C43 1.363(5) .
C12 C13 1.368(5) .
C12 C17 1.390(11) .
C13 C14 1.406(11) .
C14 C15 1.397(13) .
C15 C16 1.381(13) .
C16 C17 1.397(13) .
C22A C23A 1.340(10) .
C22B C23B 1.338(11) .
C32 C33 1.362(6) .
C42 C43 1.346(5) .

loop_
_exptl_oxdiff_crystal_face_indexfrac_h
_exptl_oxdiff_crystal_face_indexfrac_k
_exptl_oxdiff_crystal_face_indexfrac_l
_exptl_oxdiff_crystal_face_x
_exptl_oxdiff_crystal_face_y
_exptl_oxdiff_crystal_face_z
-14.9303 -10.3440 14.0419 -0.2103 -0.1904 0.9589
-14.0986 -16.2282 -3.2804 -0.6498 -0.5632 0.5104
9.1508 15.3462 14.4517 0.7580 0.6513 -0.0369
-13.0679 13.4438 12.8328 -0.0630 0.8271 0.5586
3.4282 -21.2693 2.4761 0.0804 -0.9631 0.2569
11.5410 9.7040 -18.4388 -0.0221 0.1769 -0.9840
5.9382 17.3972 -13.5720 -0.0561 0.6127 -0.7884
-14.9563 -0.9963 -17.9691 -0.9803 0.0298 -0.0930
16.9913 6.0288 -14.9621 0.2378 -0.0301 -0.9861
-14.9501 -10.9784 -13.9888 -0.9265 -0.3859 0.1540
1.0265 -21.9456 -2.0227 -0.1205 -0.9907 0.2020
9.9924 -16.9606 10.9599 0.5443 -0.8021 0.2641
13.9728 -9.9773 15.9594 0.8428 -0.5130 0.2066
14.9529 3.9895 17.9727 0.9945 0.1021 0.0537
11.9518 13.9685 12.9939 0.8115 0.5479 -0.1389
13.9807 14.0012 -10.9604 0.2731 0.3813 -0.8913
-16.9920 12.9475 -0.9846 -0.5527 0.7700 0.2730
-9.9924 16.9606 -10.9599 -0.5443 0.8021 -0.2641
-11.9666 6.9920 -19.9552 -0.8890 0.3333 -0.3390

loop_
_smtbx_masks_void_nr
_smtbx_masks_void_average_x
_smtbx_masks_void_average_y
_smtbx_masks_void_average_z
_smtbx_masks_void_volume
_smtbx_masks_void_count_electrons
1 0.000 0.000 0.500 302.8 74.7
2 0.000 0.500 1.000 302.8 74.7
3 0.500 0.000 0.000 302.8 74.7
4 0.500 0.500 0.500 302.8 74.7
